data_7229604
loop_
_publ_author_name
'Le Phuong, Hai Anh'
'Cseri, Levente'
'Whitehead, George F. S.'
'Garforth, Arthur'
'Budd, Peter'
'Szekely, Gyorgy'

_publ_section_title
;
 Environmentally benign and diastereoselective synthesis of
 2,4,5-trisubstituted-2-imidazolines
;
_journal_issue 84
_journal_name_full 'RSC Advances'
_journal_page_first 53278
_journal_paper_doi 10.1039/C7RA11827A
_journal_volume 7
_journal_year 2017
_chemical_formula_moiety 'C24 H15 F9 N2'
_chemical_formula_sum 'C24 H15 F9 N2'
_chemical_formula_weight 502.38
_space_group_crystal_system orthorhombic
_space_group_IT_number 61
_space_group_name_Hall '-P 2ac 2ab'
_space_group_name_H-M_alt 'P b c a'
_symmetry_space_group_name_Hall '-P 2ac 2ab'
_symmetry_space_group_name_H-M 'P b c a'
_atom_sites_solution_hydrogens mixed
_atom_sites_solution_primary dual
_audit_creation_date 2017-10-25
_audit_creation_method
;
Olex2 1.2
(compiled 2017.08.10 svn.r3458 for OlexSys, GUI svn.r5381)
;
_audit_update_record
;
2017-10-25 deposited with the CCDC.
2017-11-13 downloaded from the CCDC.
;
_cell_angle_alpha 90
_cell_angle_beta 90
_cell_angle_gamma 90
_cell_formula_units_Z 8
_cell_length_a 10.08130(17)
_cell_length_b 20.6490(4)
_cell_length_c 21.8088(4)
_cell_measurement_reflns_used 5818
_cell_measurement_temperature 150.03(10)
_cell_measurement_theta_max 67.9120
_cell_measurement_theta_min 4.0380
_cell_volume 4539.91(14)
_computing_cell_refinement 'CrysAlisPro 1.171.39.30c (Rigaku OD, 2017)'
_computing_data_collection 'CrysAlisPro 1.171.39.30c (Rigaku OD, 2017)'
_computing_data_reduction 'CrysAlisPro 1.171.39.30c (Rigaku OD, 2017)'
_computing_molecular_graphics 'Olex2 (Dolomanov et al., 2009)'
_computing_publication_material 'Olex2 (Dolomanov et al., 2009)'
_computing_structure_refinement 'ShelXL (Sheldrick, 2015)'
_computing_structure_solution 'ShelXT (Sheldrick, 2015)'
_diffrn_ambient_environment N~2~
_diffrn_ambient_temperature 150.03(10)
_diffrn_detector 'CCD plate'
_diffrn_measured_fraction_theta_full 0.999
_diffrn_measured_fraction_theta_max 0.998
_diffrn_measurement_details
;
List of Runs (angles in degrees, time in seconds):

  # Type    Start    End  Width  t~exp~   \w     \q     \k     \f   Frames
#--------------------------------------------------------------------------
  1  \w     69.00  95.00   1.00    2.00    --   55.00  57.00 129.00   26
  2  \w     31.00  56.00   1.00    2.00    --   55.00  57.00 129.00   25
  3  \w    -33.00  -7.00   1.00    2.00    --   55.00  49.00-104.00   26
  4  \w    -22.00   3.00   1.00    2.00    --   55.00  59.00  16.00   25
  5  \w     86.00 111.00   1.00    5.00    --  110.00  59.00  16.00   25
  6  \w     86.00 111.00   1.00    5.00    --  110.00  49.00-104.00   25
  7  \w    174.00 199.00   1.00    5.00    --  110.00  59.00  16.00   25
  8  \w     99.00 124.00   1.00    5.00    --  110.00  57.00 129.00   25
  9  \w    -71.00 -19.00   1.00    1.00    --    0.00  60.00-180.00   52
 10  \w     33.00  83.00   1.00    1.00    --    0.00  60.00-180.00   50
 11  \w    -24.00   1.00   1.00    1.00    --    0.00  59.00  16.00   25
 12  \w    -24.00   1.00   1.00    1.00    --    0.00  49.00-104.00   25
 13  \w    -33.00 142.00   1.00    2.00    --   55.00  29.00  60.00  175
 14  \w    -32.00  24.00   1.00    2.00    --   55.00  57.00 -90.00   56
 15  \w     55.00  80.00   1.00    2.00    --   55.00  59.00  16.00   25
 16  \w     47.00  75.00   1.00    2.00    --   55.00  57.00 -90.00   28
 17  \w     57.00 198.00   1.00    5.00    --  110.00  48.00-150.00  141
 18  \w     22.00  52.00   1.00    5.00    --  110.00  10.00 -60.00   30
 19  \w    173.00 199.00   1.00    5.00    --  110.00  60.00   0.00   26
 20  \w    106.00 186.00   1.00    5.00    --  110.00  10.00  60.00   80
 21  \w     21.00 121.00   1.00    5.00    --  110.00  60.00   0.00  100
 22  \w     58.00  84.00   1.00    5.00    --  110.00  10.00 -60.00   26
 23  \w     42.00  80.00   1.00    5.00    --  110.00  10.00  60.00   38
;
_diffrn_measurement_device 'four-circle diffractometer'
_diffrn_measurement_device_type 'XtaLAB AFC11 (RINC): quarter-chi single'
_diffrn_measurement_method '\w scans'
_diffrn_orient_matrix_type 'CrysAlisPro convention (1999,Acta A55,543-557)'
_diffrn_orient_matrix_UB_11 -0.0365385000
_diffrn_orient_matrix_UB_12 -0.0477326000
_diffrn_orient_matrix_UB_13 0.0515977000
_diffrn_orient_matrix_UB_21 0.1263812000
_diffrn_orient_matrix_UB_22 -0.0394334000
_diffrn_orient_matrix_UB_23 -0.0135549000
_diffrn_orient_matrix_UB_31 0.0777506000
_diffrn_orient_matrix_UB_32 0.0416254000
_diffrn_orient_matrix_UB_33 0.0463030000
_diffrn_radiation_monochromator graphite
_diffrn_radiation_probe x-ray
_diffrn_radiation_type CuK\a
_diffrn_radiation_wavelength 1.54184
_diffrn_reflns_av_R_equivalents 0.0282
_diffrn_reflns_av_unetI/netI 0.0285
_diffrn_reflns_Laue_measured_fraction_full 0.999
_diffrn_reflns_Laue_measured_fraction_max 0.998
_diffrn_reflns_limit_h_max 12
_diffrn_reflns_limit_h_min -11
_diffrn_reflns_limit_k_max 24
_diffrn_reflns_limit_k_min -23
_diffrn_reflns_limit_l_max 26
_diffrn_reflns_limit_l_min -26
_diffrn_reflns_number 16281
_diffrn_reflns_point_group_measured_fraction_full 0.999
_diffrn_reflns_point_group_measured_fraction_max 0.998
_diffrn_reflns_theta_full 67.684
_diffrn_reflns_theta_max 68.235
_diffrn_reflns_theta_min 4.054
_diffrn_source 'fine-focus sealed X-ray tube'
_diffrn_source_type 'Enhance (Cu) X-ray Source'
_exptl_absorpt_coefficient_mu 1.233
_exptl_absorpt_correction_T_max 1.00000
_exptl_absorpt_correction_T_min 0.76838
_exptl_absorpt_correction_type multi-scan
_exptl_absorpt_process_details
;
CrysAlisPro 1.171.39.30c (Rigaku Oxford Diffraction, 2017)
Empirical absorption correction using spherical harmonics,
 implemented in SCALE3 ABSPACK scaling algorithm.
;
_exptl_crystal_colour 'clear colourless'
_exptl_crystal_colour_lustre clear
_exptl_crystal_colour_primary colourless
_exptl_crystal_density_diffrn 1.470
_exptl_crystal_description plate
_exptl_crystal_F_000 2032
_exptl_crystal_size_max 0.144
_exptl_crystal_size_mid 0.058
_exptl_crystal_size_min 0.022
_refine_diff_density_max 0.565
_refine_diff_density_min -0.740
_refine_diff_density_rms 0.060
_refine_ls_extinction_method none
_refine_ls_goodness_of_fit_ref 1.058
_refine_ls_hydrogen_treatment mixed
_refine_ls_matrix_type full
_refine_ls_number_parameters 442
_refine_ls_number_reflns 4146
_refine_ls_number_restraints 418
_refine_ls_restrained_S_all 1.321
_refine_ls_R_factor_all 0.0793
_refine_ls_R_factor_gt 0.0705
_refine_ls_shift/su_max 0.001
_refine_ls_shift/su_mean 0.000
_refine_ls_structure_factor_coef Fsqd
_refine_ls_weighting_details 'w=1/[\s^2^(Fo^2^)+(0.0946P)^2^+6.1064P] where P=(Fo^2^+2Fc^2^)/3'
_refine_ls_weighting_scheme calc
_refine_ls_wR_factor_gt 0.1874
_refine_ls_wR_factor_ref 0.1952
_reflns_Friedel_coverage 0.000
_reflns_number_gt 3579
_reflns_number_total 4146
_reflns_threshold_expression 'I > 2\s(I)'
_cod_data_source_file c7ra11827a2.cif
_cod_data_source_block s4980l
_cod_original_cell_volume 4539.89(14)
_cod_database_code 7229604
_shelx_shelxl_version_number 2017/1
_shelx_space_group_comment
;
The symmetry employed for this shelxl refinement is uniquely defined
by the following loop, which should always be used as a source of
symmetry information in preference to the above space-group names.
They are only intended as comments.
;
_shelx_estimated_absorpt_t_max 0.973
_shelx_estimated_absorpt_t_min 0.842
_reflns_odcompleteness_completeness 99.72
_reflns_odcompleteness_iscentric 1
_reflns_odcompleteness_theta 68.13
_olex2_refinement_description
;
1. Fixed Uiso
 At 1.2 times of:
  All C(H) groups
2. Restrained distances
 F5-C14 = F5A-C14 = F4-C14 = F4A-C14 = F6-C14 = F6A-C14
 1.35 with sigma of 0.01
 F5A-F4A = F4A-F6 = F6-F5A
 2.36 with sigma of 0.01
 F5-F4 = F4-F6A = F6A-F5
 2.36 with sigma of 0.01
 F8-F9 = F9-F7 = F7-F8
 2.36 with sigma of 0.01
 F8A-F9A = F9A-F7A = F7A-F8A
 2.36 with sigma of 0.01
 F8-C22 = F9-C22 = F7-C22 = F8A-C22A = F9A-C22A = F7A-C22A
 1.35 with sigma of 0.01
 F2-C1 = F1A-C1 = F1-C1 = F3A-C1 = F3-C1 = F2A-C1
 1.35 with sigma of 0.01
 C22A-C21 \\sim C22-C21
 with sigma of 0.01
3. Rigid bond restraints
 F5, F5A, F4, F4A, F6A, F6, C14
 with sigma for 1-2 distances of 0.02 and sigma for 1-3 distances of 0.02
 F7, F9, F8, C22, F7A, F8A, F9A, C22A
 with sigma for 1-2 distances of 0.02 and sigma for 1-3 distances of 0.02
 F3, F1, C1, F2, F2A, F1A, F3A, F2B, F3B, F1B
 with sigma for 1-2 distances of 0.01 and sigma for 1-3 distances of 0.01
4. Uiso/Uaniso restraints and constraints
F5 \\sim F5A \\sim F4 \\sim F4A \\sim F6A \\sim F6 \\sim C14: within 2A with
sigma of 0.02 and sigma for terminal atoms of 0.01
F7 \\sim F9 \\sim F8 \\sim C22 \\sim F7A \\sim F8A \\sim F9A \\sim C22A: within
2A with sigma of 0.02 and sigma for terminal atoms of 0.01
F3 \\sim F1 \\sim C1 \\sim F2 \\sim F2A \\sim F1A \\sim F3A \\sim F2B \\sim F3B
\\sim F1B: within 2A with sigma of 0.02 and sigma for terminal atoms of 0.01
5. Others
 1*[Sof(F2A)+Sof(F1A)+Sof(F3A)]+1*[Sof(F3)+Sof(F1)+Sof(F2)]+1*[Sof(F3B)+
 Sof(F2B)+Sof(F1B)]=1 with esd of 0.0001
 Sof(F7A)=Sof(F8A)=Sof(F9A)=Sof(C22A)=1-FVAR(1)
 Sof(F7)=Sof(F9)=Sof(F8)=Sof(C22)=FVAR(1)
 Sof(F4A)=Sof(F5A)=Sof(F6A)=1-FVAR(2)
 Sof(F5)=Sof(F6)=Sof(F4)=FVAR(2)
 Sof(F2A)=Sof(F1A)=Sof(F3A)=FVAR(3)
 Sof(F3)=Sof(F1)=Sof(F2)=FVAR(4)
 Sof(F3B)=Sof(F2B)=Sof(F1B)=FVAR(5)
6.a Ternary CH refined with riding coordinates:
 C17(H17), C9(H9)
6.b Aromatic/amide H refined with riding coordinates:
 C24(H24), C6(H6), C23(H23), C11(H11), C19(H19), C4(H4), C7(H7), C16(H16),
 C12(H12), C3(H3), C20(H20), C15(H15)
;
_olex2_submission_special_instructions 'No special instructions were received'
_oxdiff_exptl_absorpt_empirical_details
;
Empirical correction (ABSPACK) includes:
- Absorption correction using spherical harmonics
- Frame scaling
;
_oxdiff_exptl_absorpt_empirical_full_max 1.325
_oxdiff_exptl_absorpt_empirical_full_min 0.759

loop_
_space_group_symop_operation_xyz
'x, y, z'
'-x+1/2, -y, z+1/2'
'-x, y+1/2, -z+1/2'
'x+1/2, -y+1/2, -z'
'-x, -y, -z'
'x-1/2, y, -z-1/2'
'x, -y-1/2, z-1/2'
'-x-1/2, y-1/2, z'

loop_
_atom_site_label
_atom_site_type_symbol
_atom_site_fract_x
_atom_site_fract_y
_atom_site_fract_z
_atom_site_U_iso_or_equiv
_atom_site_adp_type
_atom_site_occupancy
_atom_site_site_symmetry_order
_atom_site_calc_flag
_atom_site_refinement_flags_posn
_atom_site_refinement_flags_adp
_atom_site_refinement_flags_occupancy
_atom_site_disorder_assembly
_atom_site_disorder_group
N1 N 0.4935(2) 0.51112(10) 0.74432(10) 0.0273(5) Uani 1 1 d . . . . .
N2 N 0.2722(2) 0.50133(11) 0.73895(10) 0.0285(5) Uani 1 1 d . . . . .
F7 F 0.7591(4) 0.1984(3) 0.8024(2) 0.0667(13) Uani 0.708(4) 1 d D U P A 1
F5 F 0.1051(9) 0.6058(4) 0.4559(5) 0.069(2) Uani 0.499(14) 1 d D U P B 1
F6 F 0.1268(12) 0.5137(6) 0.4124(5) 0.083(2) Uani 0.499(14) 1 d D U P B 1
C8 C 0.3788(2) 0.53155(12) 0.76323(11) 0.0247(5) Uani 1 1 d . . . . .
C18 C 0.5117(2) 0.39334(12) 0.73424(11) 0.0264(5) Uani 1 1 d . . . . .
C10 C 0.2820(2) 0.48212(12) 0.62740(12) 0.0276(5) Uani 1 1 d . . . . .
C17 C 0.4674(2) 0.45521(12) 0.70343(11) 0.0262(5) Uani 1 1 d . . . . .
H17 H 0.515910 0.460862 0.664871 0.031 Uiso 1 1 calc R . . . .
C5 C 0.3651(2) 0.58252(13) 0.81030(12) 0.0280(5) Uani 1 1 d . . . . .
C9 C 0.3146(2) 0.45721(12) 0.69059(11) 0.0264(5) Uani 1 1 d . . . . .
H9 H 0.275459 0.414269 0.696801 0.032 Uiso 1 1 calc R . . . .
F9 F 0.5522(3) 0.16957(13) 0.80831(16) 0.0651(10) Uani 0.708(4) 1 d D U P A 1
C24 C 0.4749(3) 0.37975(14) 0.79405(13) 0.0367(6) Uani 1 1 d . . . . .
H24 H 0.420785 0.408754 0.815007 0.044 Uiso 1 1 calc R . . . .
C21 C 0.5986(3) 0.28130(14) 0.79249(13) 0.0368(6) Uani 1 1 d D . . . .
C6 C 0.2416(3) 0.60225(15) 0.83159(13) 0.0383(7) Uani 1 1 d . . . . .
H6 H 0.165017 0.584745 0.814548 0.046 Uiso 1 1 calc R . . . .
C23 C 0.5169(3) 0.32405(14) 0.82324(13) 0.0375(6) Uani 1 1 d . . . . .
H23 H 0.490324 0.315386 0.863252 0.045 Uiso 1 1 calc R . . . .
C2 C 0.3453(3) 0.67411(14) 0.90329(14) 0.0398(7) Uani 1 1 d . . . . .
F8 F 0.6401(6) 0.22278(18) 0.88269(13) 0.0884(14) Uani 0.708(4) 1 d D U P A 1
C13 C 0.2220(3) 0.52862(15) 0.51114(13) 0.0410(7) Uani 1 1 d . . . . .
C11 C 0.3072(4) 0.54599(14) 0.61146(14) 0.0454(8) Uani 1 1 d . . . . .
H11 H 0.344737 0.573716 0.640248 0.055 Uiso 1 1 calc R . . . .
C19 C 0.5930(3) 0.34968(15) 0.70412(14) 0.0433(7) Uani 1 1 d . . . . .
H19 H 0.618587 0.357921 0.663900 0.052 Uiso 1 1 calc R . . . .
C4 C 0.4772(3) 0.60985(16) 0.83610(16) 0.0450(8) Uani 1 1 d . . . . .
H4 H 0.560361 0.597387 0.821914 0.054 Uiso 1 1 calc R . . . .
C7 C 0.2318(3) 0.64775(16) 0.87796(15) 0.0445(7) Uani 1 1 d . . . . .
H7 H 0.148787 0.660583 0.892088 0.053 Uiso 1 1 calc R . . . .
F4 F 0.3017(6) 0.5757(5) 0.4201(4) 0.085(2) Uani 0.499(14) 1 d D U P B 1
C16 C 0.2285(4) 0.44204(15) 0.58368(14) 0.0470(8) Uani 1 1 d . . . . .
H16 H 0.212336 0.398861 0.593234 0.056 Uiso 1 1 calc R . . . .
C12 C 0.2779(4) 0.56900(15) 0.55407(14) 0.0483(8) Uani 1 1 d . . . . .
H12 H 0.295775 0.611934 0.544195 0.058 Uiso 1 1 calc R . . . .
F3 F 0.4183(8) 0.7737(3) 0.9454(3) 0.0621(15) Uani 0.452(3) 1 d D U P C 1
C3 C 0.4685(3) 0.65500(17) 0.88221(17) 0.0520(9) Uani 1 1 d . . . . .
H3 H 0.545093 0.672601 0.899140 0.062 Uiso 1 1 calc R . . . .
C20 C 0.6368(4) 0.29404(16) 0.73294(15) 0.0525(9) Uani 1 1 d . . . . .
H20 H 0.691785 0.265251 0.712243 0.063 Uiso 1 1 calc R . . . .
F1 F 0.3745(9) 0.6961(3) 1.0076(3) 0.0636(15) Uani 0.452(3) 1 d D U P C 1
C1 C 0.3355(4) 0.72231(17) 0.95416(16) 0.0572(8) Uani 1 1 d D U . . .
C15 C 0.1981(4) 0.46474(17) 0.52569(15) 0.0586(10) Uani 1 1 d . . . . .
H15 H 0.161754 0.436982 0.496620 0.070 Uiso 1 1 calc R . . . .
C22 C 0.6388(5) 0.2190(2) 0.8218(2) 0.0520(12) Uani 0.708(4) 1 d D U P A 1
C14 C 0.1895(4) 0.55445(18) 0.44888(15) 0.0642(10) Uani 1 1 d D U . . .
F2 F 0.2146(6) 0.7474(4) 0.9620(4) 0.0723(15) Uani 0.452(3) 1 d D U P C 1
F2A F 0.2570(13) 0.7726(5) 0.9344(5) 0.0622(19) Uani 0.248(3) 1 d D U P C 2
F1A F 0.2807(17) 0.6973(5) 1.0036(4) 0.068(2) Uani 0.248(3) 1 d D U P C 2
F3A F 0.4508(9) 0.7514(7) 0.9675(6) 0.071(2) Uani 0.248(3) 1 d D U P C 2
F7A F 0.7585(9) 0.2509(4) 0.8733(3) 0.073(2) Uani 0.292(4) 1 d D U P A 2
F8A F 0.5681(8) 0.1946(4) 0.8617(5) 0.083(2) Uani 0.292(4) 1 d D U P A 2
F9A F 0.7293(11) 0.1869(7) 0.7898(5) 0.055(2) Uani 0.292(4) 1 d D U P A 2
H2 H 0.194(3) 0.5116(13) 0.7450(13) 0.024(7) Uiso 1 1 d . . . . .
F4A F 0.2863(8) 0.5400(6) 0.4078(3) 0.090(2) Uani 0.501(14) 1 d D U P B 2
F5A F 0.1473(11) 0.6149(3) 0.4466(5) 0.0671(19) Uani 0.501(14) 1 d D U P B 2
F6A F 0.0887(8) 0.5188(6) 0.4225(5) 0.0616(18) Uani 0.501(14) 1 d D U P B 2
C22A C 0.6664(10) 0.2284(5) 0.8307(5) 0.067(2) Uani 0.292(4) 1 d D U P A 2
F3B F 0.3541(15) 0.7808(5) 0.9382(5) 0.070(2) Uani 0.300(3) 1 d . U P C 3
F2B F 0.2188(11) 0.7177(6) 0.9861(5) 0.0624(18) Uani 0.300(3) 1 d . U P C 3
F1B F 0.4274(11) 0.7113(6) 0.9998(5) 0.066(2) Uani 0.300(3) 1 d . U P C 3

loop_
_atom_site_aniso_label
_atom_site_aniso_U_11
_atom_site_aniso_U_22
_atom_site_aniso_U_33
_atom_site_aniso_U_23
_atom_site_aniso_U_13
_atom_site_aniso_U_12
N1 0.0209(10) 0.0276(11) 0.0335(11) -0.0015(9) 0.0012(8) -0.0002(8)
N2 0.0162(11) 0.0418(12) 0.0274(11) -0.0052(9) 0.0020(8) -0.0001(9)
F7 0.053(2) 0.061(3) 0.086(3) 0.011(2) -0.0153(19) 0.0208(19)
F5 0.099(4) 0.056(3) 0.052(4) 0.023(3) -0.015(3) 0.001(3)
F6 0.141(5) 0.076(3) 0.032(3) -0.010(3) -0.012(4) 0.017(4)
C8 0.0190(11) 0.0281(12) 0.0271(12) 0.0040(10) 0.0002(9) -0.0004(9)
C18 0.0199(11) 0.0301(13) 0.0291(13) -0.0030(10) 0.0007(9) -0.0007(9)
C10 0.0223(12) 0.0318(13) 0.0287(13) -0.0017(10) 0.0011(9) 0.0006(10)
C17 0.0201(11) 0.0306(13) 0.0279(12) 0.0009(10) 0.0033(9) -0.0010(9)
C5 0.0242(12) 0.0294(13) 0.0303(13) 0.0030(10) -0.0004(10) 0.0006(10)
C9 0.0214(12) 0.0303(13) 0.0276(12) 0.0004(10) 0.0006(9) -0.0015(10)
F9 0.0702(19) 0.0352(14) 0.090(2) 0.0158(14) 0.0017(16) 0.0027(13)
C24 0.0388(14) 0.0382(15) 0.0331(14) 0.0019(12) 0.0070(12) 0.0129(12)
C21 0.0424(15) 0.0301(14) 0.0378(15) -0.0011(11) -0.0017(12) 0.0055(12)
C6 0.0248(13) 0.0486(17) 0.0414(15) -0.0094(13) -0.0015(11) 0.0032(12)
C23 0.0424(15) 0.0403(16) 0.0299(13) 0.0033(12) 0.0046(12) 0.0072(13)
C2 0.0469(16) 0.0343(15) 0.0381(15) -0.0058(12) 0.0015(13) 0.0021(12)
F8 0.168(4) 0.057(2) 0.0400(16) -0.0004(14) -0.024(2) 0.047(2)
C13 0.0537(18) 0.0431(16) 0.0262(14) 0.0017(12) 0.0035(12) 0.0039(14)
C11 0.069(2) 0.0307(15) 0.0369(16) -0.0003(12) -0.0141(15) -0.0067(14)
C19 0.0590(19) 0.0393(16) 0.0316(14) 0.0007(12) 0.0140(14) 0.0133(14)
C4 0.0261(13) 0.0492(18) 0.0597(19) -0.0203(15) 0.0033(13) -0.0040(12)
C7 0.0339(15) 0.0519(18) 0.0478(17) -0.0114(14) 0.0027(13) 0.0086(13)
F4 0.114(4) 0.098(5) 0.041(3) 0.031(3) 0.030(3) 0.012(3)
C16 0.072(2) 0.0355(15) 0.0338(15) -0.0004(12) -0.0103(15) -0.0131(15)
C12 0.075(2) 0.0329(15) 0.0366(15) 0.0047(13) -0.0060(15) -0.0030(15)
F3 0.085(4) 0.041(3) 0.061(3) -0.012(2) -0.010(3) -0.005(3)
C3 0.0366(16) 0.055(2) 0.064(2) -0.0225(17) -0.0029(15) -0.0074(14)
C20 0.072(2) 0.0396(17) 0.0455(18) -0.0011(14) 0.0161(16) 0.0250(16)
F1 0.092(4) 0.057(3) 0.042(2) -0.014(2) 0.003(3) -0.007(3)
C1 0.070(2) 0.0481(17) 0.0533(18) -0.0146(15) 0.0015(16) 0.0014(15)
C15 0.097(3) 0.0490(19) 0.0301(15) -0.0033(14) -0.0133(17) -0.0124(19)
C22 0.071(3) 0.041(2) 0.044(2) 0.002(2) -0.001(2) 0.021(2)
C14 0.096(3) 0.065(2) 0.0310(16) 0.0053(15) -0.0048(17) 0.008(2)
F2 0.077(3) 0.064(3) 0.076(4) -0.033(3) 0.011(3) 0.019(3)
F2A 0.080(4) 0.045(4) 0.061(4) -0.017(3) 0.006(4) 0.014(3)
F1A 0.093(5) 0.062(4) 0.050(4) -0.016(3) 0.010(4) 0.007(4)
F3A 0.085(4) 0.060(4) 0.067(4) -0.029(4) -0.012(4) -0.006(4)
F7A 0.099(4) 0.060(4) 0.060(3) 0.005(3) -0.024(3) 0.033(3)
F8A 0.093(4) 0.063(4) 0.093(4) 0.040(4) 0.012(4) 0.020(3)
F9A 0.057(4) 0.041(4) 0.067(4) -0.009(3) -0.014(4) 0.018(3)
F4A 0.107(4) 0.124(5) 0.038(3) 0.015(3) 0.018(2) 0.004(4)
F5A 0.113(5) 0.051(3) 0.038(3) 0.022(2) -0.016(3) -0.002(3)
F6A 0.076(3) 0.080(3) 0.029(3) -0.004(2) -0.011(3) 0.006(3)
C22A 0.087(4) 0.044(4) 0.068(4) 0.007(4) 0.003(4) 0.023(4)
F3B 0.093(5) 0.047(3) 0.069(4) -0.016(3) 0.002(4) 0.004(4)
F2B 0.071(3) 0.065(4) 0.051(4) -0.023(3) 0.014(3) 0.009(3)
F1B 0.080(4) 0.066(4) 0.050(4) -0.022(3) -0.011(3) -0.002(4)

loop_
_atom_type_symbol
_atom_type_description
_atom_type_scat_dispersion_real
_atom_type_scat_dispersion_imag
_atom_type_scat_source
C C 0.0181 0.0091 'International Tables Vol C Tables 4.2.6.8 and 6.1.1.4'
H H 0.0000 0.0000 'International Tables Vol C Tables 4.2.6.8 and 6.1.1.4'
F F 0.0727 0.0534 'International Tables Vol C Tables 4.2.6.8 and 6.1.1.4'
N N 0.0311 0.0180 'International Tables Vol C Tables 4.2.6.8 and 6.1.1.4'

loop_
_geom_angle_atom_site_label_1
_geom_angle_atom_site_label_2
_geom_angle_atom_site_label_3
_geom_angle
C8 N1 C17 106.6(2)
C8 N2 C9 109.8(2)
C8 N2 H2 125(2)
C9 N2 H2 124(2)
N1 C8 N2 115.7(2)
N1 C8 C5 122.4(2)
N2 C8 C5 121.8(2)
C24 C18 C17 120.7(2)
C19 C18 C17 121.0(2)
C19 C18 C24 118.3(2)
C11 C10 C9 120.9(2)
C16 C10 C9 121.0(2)
C16 C10 C11 118.1(3)
N1 C17 C18 109.8(2)
N1 C17 H17 109.5
N1 C17 C9 105.19(19)
C18 C17 H17 109.5
C18 C17 C9 113.1(2)
C9 C17 H17 109.5
C6 C5 C8 121.7(2)
C4 C5 C8 119.8(2)
C4 C5 C6 118.5(3)
N2 C9 C10 112.6(2)
N2 C9 C17 100.12(19)
N2 C9 H9 110.3
C10 C9 C17 112.8(2)
C10 C9 H9 110.3
C17 C9 H9 110.3
C18 C24 H24 119.3
C23 C24 C18 121.4(3)
C23 C24 H24 119.3
C23 C21 C22 120.3(3)
C23 C21 C22A 117.2(5)
C20 C21 C23 120.1(3)
C20 C21 C22 119.5(3)
C20 C21 C22A 121.5(5)
C5 C6 H6 119.8
C7 C6 C5 120.5(3)
C7 C6 H6 119.8
C24 C23 C21 119.4(3)
C24 C23 H23 120.3
C21 C23 H23 120.3
C7 C2 C1 120.3(3)
C3 C2 C7 119.9(3)
C3 C2 C1 119.8(3)
C12 C13 C15 119.7(3)
C12 C13 C14 119.5(3)
C15 C13 C14 120.8(3)
C10 C11 H11 119.4
C12 C11 C10 121.2(3)
C12 C11 H11 119.4
C18 C19 H19 119.5
C20 C19 C18 121.0(3)
C20 C19 H19 119.5
C5 C4 H4 119.3
C3 C4 C5 121.5(3)
C3 C4 H4 119.3
C6 C7 H7 120.0
C2 C7 C6 120.0(3)
C2 C7 H7 120.0
C10 C16 H16 119.4
C10 C16 C15 121.2(3)
C15 C16 H16 119.4
C13 C12 H12 120.0
C11 C12 C13 120.0(3)
C11 C12 H12 120.0
C2 C3 H3 120.2
C4 C3 C2 119.6(3)
C4 C3 H3 120.2
C21 C20 C19 119.9(3)
C21 C20 H20 120.1
C19 C20 H20 120.1
F3 C1 C2 112.0(4)
F1 C1 C2 110.9(4)
F1 C1 F3 104.8(5)
F2 C1 C2 114.5(4)
F2 C1 F3 105.9(5)
F2 C1 F1 108.2(6)
F2A C1 C2 108.0(5)
F1A C1 C2 112.0(5)
F1A C1 F2A 108.2(8)
F1A C1 F3A 111.2(9)
F3A C1 C2 113.7(5)
F3A C1 F2A 103.1(8)
F3B C1 C2 114.8(6)
F3B C1 F2B 109.4(8)
F3B C1 F1B 104.8(8)
F2B C1 C2 112.8(5)
F2B C1 F1B 101.5(7)
F1B C1 C2 112.4(5)
C13 C15 C16 119.8(3)
C13 C15 H15 120.1
C16 C15 H15 120.1
F7 C22 F9 105.6(4)
F7 C22 C21 112.4(5)
F9 C22 C21 112.1(4)
F8 C22 F7 108.8(5)
F8 C22 F9 105.3(4)
F8 C22 C21 112.3(4)
F5 C14 C13 108.1(6)
F6 C14 F5 105.3(8)
F6 C14 C13 115.2(7)
F6 C14 F4 108.9(6)
F4 C14 F5 108.5(5)
F4 C14 C13 110.5(4)
F4A C14 C13 111.3(4)
F4A C14 F6A 97.9(6)
F5A C14 C13 116.3(5)
F5A C14 F4A 114.5(5)
F5A C14 F6A 104.6(7)
F6A C14 C13 110.4(6)
F7A C22A C21 114.9(7)
F8A C22A C21 107.7(7)
F8A C22A F7A 108.6(8)
F8A C22A F9A 109.2(8)
F9A C22A C21 107.1(9)
F9A C22A F7A 109.2(8)

loop_
_geom_bond_atom_site_label_1
_geom_bond_atom_site_label_2
_geom_bond_distance
N1 C8 1.298(3)
N1 C17 1.482(3)
N2 C8 1.351(3)
N2 C9 1.458(3)
N2 H2 0.82(3)
F7 C22 1.353(6)
F5 C14 1.368(7)
F6 C14 1.320(8)
C8 C5 1.477(4)
C18 C17 1.511(3)
C18 C24 1.385(4)
C18 C19 1.384(4)
C10 C9 1.507(3)
C10 C11 1.388(4)
C10 C16 1.373(4)
C17 H17 0.9800
C17 C9 1.566(3)
C5 C6 1.389(4)
C5 C4 1.383(4)
C9 H9 0.9800
F9 C22 1.374(6)
C24 H24 0.9300
C24 C23 1.381(4)
C21 C23 1.381(4)
C21 C20 1.380(4)
C21 C22 1.493(5)
C21 C22A 1.535(8)
C6 H6 0.9300
C6 C7 1.384(4)
C23 H23 0.9300
C2 C7 1.382(4)
C2 C3 1.382(4)
C2 C1 1.494(4)
F8 C22 1.330(5)
C13 C12 1.375(4)
C13 C15 1.378(5)
C13 C14 1.495(4)
C11 H11 0.9300
C11 C12 1.371(4)
C19 H19 0.9300
C19 C20 1.382(4)
C4 H4 0.9300
C4 C3 1.374(4)
C7 H7 0.9300
F4 C14 1.365(6)
C16 H16 0.9300
C16 C15 1.383(4)
C12 H12 0.9300
F3 C1 1.365(6)
C3 H3 0.9300
C20 H20 0.9300
F1 C1 1.345(6)
C1 F2 1.336(6)
C1 F2A 1.375(8)
C1 F1A 1.317(8)
C1 F3A 1.341(8)
C1 F3B 1.271(12)
C1 F2B 1.370(10)
C1 F1B 1.378(11)
C15 H15 0.9300
C14 F4A 1.358(6)
C14 F5A 1.320(7)
C14 F6A 1.380(7)
F7A C22A 1.393(9)
F8A C22A 1.387(9)
F9A C22A 1.390(9)
